data_1505250
loop_
_publ_author_name
'Suga, Hiroyuki'
'Funyu, Akira'
'Kakehi, Akikazu'

_publ_section_title
;
 Highly enantioselective and diastereoselective 1,3-dipolar cycloaddition
 reactions between azomethine imines and 3-acryloyl-2-oxazolidinone
 catalyzed by binaphthyldiimine-Ni(II) complexes.
;
_journal_issue 1
_journal_name_full 'Organic letters'
_journal_page_first 97
_journal_page_last 100
_journal_paper_doi 10.1021/ol062675y
_journal_volume 9
_journal_year 2007
_chemical_formula_moiety 'C18 H20 Br N3 O4 '
_chemical_formula_sum 'C18 H20 Br N3 O4'
_chemical_formula_weight 422.28
_space_group_IT_number 4
_symmetry_cell_setting monoclinic
_symmetry_Int_Tables_number 4
_symmetry_space_group_name_Hall 'P 2yb'
_symmetry_space_group_name_H-M 'P 1 21 1'
_cell_angle_alpha 90
_cell_angle_beta 95.3(1)
_cell_angle_gamma 90
_cell_formula_units_Z 2
_cell_length_a 5.51(1)
_cell_length_b 15.22(1)
_cell_length_c 10.76(1)
_cell_measurement_reflns_used 25
_cell_measurement_temperature 296.2
_cell_measurement_theta_max 14.9
_cell_measurement_theta_min 14.6
_cell_volume 898.5(19)
_computing_cell_refinement 'MSC/AFC Diffractometer Control'
_computing_data_collection 'MSC/AFC Diffractometer Control'
_computing_data_reduction 'teXsan for Windows version 1.06)'
_computing_publication_material 'teXsan for Windows version 1.06)'
_computing_structure_refinement 'teXsan for Windows version 1.06)'
_computing_structure_solution
;
SIR92 (Altomare, et. al. 1994)
;
_diffrn_ambient_temperature 296.2
_diffrn_measurement_device 'Rigaku AFC5S'
_diffrn_measurement_method \w-2\q
_diffrn_orient_matrix_UB_11 -0.10355
_diffrn_orient_matrix_UB_12 -0.03431
_diffrn_orient_matrix_UB_13 0.05418
_diffrn_orient_matrix_UB_21 -0.14994
_diffrn_orient_matrix_UB_22 0.02256
_diffrn_orient_matrix_UB_23 -0.04925
_diffrn_orient_matrix_UB_31 0.00331
_diffrn_orient_matrix_UB_32 -0.05127
_diffrn_orient_matrix_UB_33 -0.05793
_diffrn_radiation_detector 'scintillation counter'
_diffrn_radiation_monochromator graphite
_diffrn_radiation_source 'X-ray tube'
_diffrn_radiation_type 'Mo K\a'
_diffrn_radiation_wavelength 0.7107
_diffrn_reflns_av_R_equivalents 0.22003
_diffrn_reflns_av_sigmaI/netI 0.063
_diffrn_reflns_limit_h_max 7
_diffrn_reflns_limit_h_min 0
_diffrn_reflns_limit_k_max 0
_diffrn_reflns_limit_k_min -19
_diffrn_reflns_limit_l_max 13
_diffrn_reflns_limit_l_min -13
_diffrn_reflns_number 2356
_diffrn_reflns_reduction_process 'Lp corrections applied'
_diffrn_reflns_theta_max 27.54
_diffrn_reflns_theta_min 2.67
_diffrn_standards_decay_% 1.02
_diffrn_standards_interval_count 150
_diffrn_standards_number 3
_exptl_absorpt_coefficient_mu 2.323
_exptl_absorpt_correction_T_max 1.000
_exptl_absorpt_correction_T_min 0.623
_exptl_absorpt_correction_type
;
\y scans (North,Phillips & Matthews, 1968)
;
_exptl_crystal_colour colorless
_exptl_crystal_density_diffrn 1.560
_exptl_crystal_density_meas ?
_exptl_crystal_description prismatic
_exptl_crystal_F_000 432.00
_exptl_crystal_size_max 0.80
_exptl_crystal_size_mid 0.78
_exptl_crystal_size_min 0.62
_refine_diff_density_max 7.89
_refine_diff_density_min -6.49
_refine_ls_extinction_method none
_refine_ls_goodness_of_fit_all 4.054
_refine_ls_goodness_of_fit_ref 4.050
_refine_ls_hydrogen_treatment noref
_refine_ls_matrix_type full
_refine_ls_number_constraints 0
_refine_ls_number_parameters 234
_refine_ls_number_reflns 1453
_refine_ls_number_restraints 0
_refine_ls_R_factor_all 0.0757
_refine_ls_R_factor_gt 0.0760
_refine_ls_shift/su_max 1.5700
_refine_ls_shift/su_mean 0.1239
_refine_ls_structure_factor_coef F
_refine_ls_weighting_details 'w = 1/[\s^2^(Fo) + 0.00000|Fo|^2^]'
_refine_ls_weighting_scheme sigma
_refine_ls_wR_factor_all 0.0510
_refine_ls_wR_factor_ref 0.0510
_reflns_number_gt 1453
_reflns_number_total 2146
_reflns_threshold_expression I>2.00\s(I)
_cod_data_source_file ol062675ysi20061102_040617.cif
_cod_data_source_block '_suga23___________________'
_cod_depositor_comments
;
The following automatic conversions were performed:

'_exptl_crystal_density_meas' value 'not measured' was changed to '?'
- the value is perceived as not measured.

Automatic conversion script
Id: cif_fix_values 3008 2015-01-20 13:52:24Z robertas 
;
_cod_original_cell_volume 899(2)
_cod_original_sg_symbol_H-M 'P 21       '
_cod_original_formula_sum 'C18 H20 Br N3 O4 '
_cod_database_code 1505250

loop_
_symmetry_equiv_pos_as_xyz
'   +x,   +y,   +z'
'   -x,1/2+y,   -z'

loop_
_atom_site_label
_atom_site_fract_x
_atom_site_fract_y
_atom_site_fract_z
_atom_site_U_iso_or_equiv
_atom_site_occupancy
_atom_site_adp_type
_atom_site_calc_flag
Br(1) -0.5651(1) -0.4599 -0.19737(6) 0.0467(2) 1.000 Uani d
O(1) -0.6600(9) -0.5199(3) -0.9332(5) 0.056(2) 1.000 Uani d
O(2) -0.837(1) -0.6901(4) -0.6242(5) 0.054(2) 1.000 Uani d
O(3) -1.0962(9) -0.5777(4) -0.6434(5) 0.056(2) 1.000 Uani d
O(4) -0.8731(9) -0.2669(4) -1.1085(5) 0.053(2) 1.000 Uani d
N(1) -1.006(1) -0.3063(4) -0.9194(5) 0.032(2) 1.000 Uani d
N(2) -0.923(1) -0.2952(4) -0.7887(5) 0.027(2) 1.000 Uani d
N(3) -0.792(1) -0.5965(4) -0.7763(6) 0.028(2) 1.000 Uani d
C(1) -0.782(1) -0.3748(4) -0.7570(6) 0.021(2) 1.000 Uani d
C(2) -0.949(1) -0.4455(5) -0.8229(6) 0.028(2) 1.000 Uani d
C(3) -1.068(1) -0.4000(5) -0.9399(6) 0.037(2) 1.000 Uani d
C(4) -0.856(1) -0.2624(5) -0.9962(7) 0.037(3) 1.000 Uani d
C(5) -0.693(1) -0.2010(6) -0.9132(7) 0.052(3) 1.000 Uani d
C(6) -0.790(1) -0.2069(5) -0.7875(7) 0.038(3) 1.000 Uani d
C(7) -0.735(1) -0.3923(4) -0.6187(7) 0.031(2) 1.000 Uani d
C(8) -0.893(1) -0.3653(5) -0.5348(6) 0.030(2) 1.000 Uani d
C(9) -0.840(1) -0.3850(5) -0.4092(7) 0.033(2) 1.000 Uani d
C(10) -0.635(1) -0.4348(4) -0.3712(6) 0.031(2) 1.000 Uani d
C(11) -0.477(1) -0.4630(8) -0.4568(5) 0.039(2) 1.000 Uani d
C(12) -0.528(1) -0.4406(5) -0.5808(6) 0.031(2) 1.000 Uani d
C(13) -0.801(1) -0.5246(5) -0.8536(6) 0.033(3) 1.000 Uani d
C(14) -0.931(1) -0.6175(5) -0.6797(7) 0.033(3) 1.000 Uani d
C(15) -0.634(2) -0.7235(7) -0.6856(9) 0.062(4) 1.000 Uani d
C(16) -0.620(1) -0.6679(6) -0.7954(8) 0.047(3) 1.000 Uani d
C(17) -0.982(1) -0.1368(5) -0.7714(8) 0.051(3) 1.000 Uani d
C(18) -0.592(2) -0.2015(7) -0.6743(9) 0.050(4) 1.000 Uani d
H(1) -0.6303 -0.3670 -0.7944 0.023 1.000 Uiso c
H(2) -1.0715 -0.4586 -0.7721 0.041 1.000 Uiso c
H(3) -1.0098 -0.4145 -1.0141 0.047 1.000 Uiso c
H(4) -1.2439 -0.4014 -0.9466 0.047 1.000 Uiso c
H(5) -0.7031 -0.1372 -0.9425 0.066 1.000 Uiso c
H(6) -0.5288 -0.2149 -0.9062 0.066 1.000 Uiso c
H(7) -1.0364 -0.3273 -0.5625 0.038 1.000 Uiso c
H(8) -0.9376 -0.3556 -0.3488 0.042 1.000 Uiso c
H(9) -0.3327 -0.4879 -0.4301 0.043 1.000 Uiso c
H(10) -0.4211 -0.4538 -0.6391 0.036 1.000 Uiso c
H(11) -0.6526 -0.7741 -0.7088 0.071 1.000 Uiso c
H(12) -0.4836 -0.7087 -0.6315 0.071 1.000 Uiso c
H(13) -0.4574 -0.6387 -0.7971 0.051 1.000 Uiso c
H(14) -0.6654 -0.6933 -0.8668 0.051 1.000 Uiso c
H(15) -1.0352 -0.1076 -0.8520 0.054 1.000 Uiso c
H(16) -0.9057 -0.0852 -0.7217 0.054 1.000 Uiso c
H(17) -1.1132 -0.1544 -0.7340 0.054 1.000 Uiso c
H(18) -0.4424 -0.1852 -0.7061 0.068 1.000 Uiso c
H(19) -0.5983 -0.2419 -0.6240 0.068 1.000 Uiso c
H(20) -0.6333 -0.1409 -0.6292 0.068 1.000 Uiso c

loop_
_atom_site_aniso_label
_atom_site_aniso_U_11
_atom_site_aniso_U_22
_atom_site_aniso_U_33
_atom_site_aniso_U_12
_atom_site_aniso_U_13
_atom_site_aniso_U_23
Br(1) 0.0712(5) 0.0422(4) 0.0231(3) 0.0054(7) -0.0144(3) 0.0041(6)
O(1) 0.079(4) 0.047(4) 0.041(4) 0.010(3) 0.008(3) 0.002(3)
O(2) 0.059(4) 0.042(4) 0.063(4) 0.009(3) 0.015(3) 0.024(3)
O(3) 0.038(4) 0.059(4) 0.072(5) 0.013(3) 0.016(3) 0.013(4)
O(4) 0.066(4) 0.052(4) 0.038(4) -0.008(3) -0.008(3) -0.003(3)
N(1) 0.034(4) 0.037(4) 0.023(4) 0.002(3) -0.007(3) 0.007(3)
N(2) 0.033(4) 0.027(4) 0.019(3) -0.009(3) -0.015(3) 0.013(3)
N(3) 0.029(4) 0.017(4) 0.036(4) 0.002(3) -0.012(3) 0.001(3)
C(1) 0.032(5) 0.015(4) 0.014(4) 0.004(3) -0.007(3) -0.003(3)
C(2) 0.038(4) 0.016(6) 0.029(4) 0.003(4) 0.001(3) 0.005(3)
C(3) 0.053(5) 0.028(5) 0.027(4) -0.007(4) -0.014(4) 0.009(4)
C(4) 0.042(5) 0.038(5) 0.030(5) 0.009(4) -0.002(4) 0.011(4)
C(5) 0.067(6) 0.060(7) 0.029(5) -0.020(5) 0.003(4) -0.006(5)
C(6) 0.037(5) 0.020(5) 0.054(6) -0.004(4) -0.008(4) 0.007(4)
C(7) 0.033(5) 0.016(4) 0.042(5) -0.004(4) -0.016(4) 0.015(4)
C(8) 0.035(5) 0.044(5) 0.010(4) 0.015(4) -0.005(3) -0.012(3)
C(9) 0.031(5) 0.033(5) 0.037(5) 0.007(4) 0.011(4) -0.001(4)
C(10) 0.046(5) 0.023(5) 0.022(4) -0.005(3) -0.012(3) 0.013(3)
C(11) 0.034(4) 0.052(5) 0.029(4) 0.021(6) -0.006(3) 0.021(7)
C(12) 0.031(4) 0.034(6) 0.026(4) 0.005(4) -0.003(3) 0.000(3)
C(13) 0.049(6) 0.041(5) 0.009(4) -0.016(4) -0.001(4) -0.005(4)
C(14) 0.028(5) 0.034(6) 0.037(5) -0.015(4) -0.006(4) -0.009(4)
C(15) 0.093(9) 0.048(8) 0.043(7) 0.014(7) -0.014(7) 0.014(6)
C(16) 0.029(5) 0.050(6) 0.059(6) 0.010(4) -0.008(4) -0.010(5)
C(17) 0.041(5) 0.024(5) 0.087(7) 0.001(4) 0.003(5) -0.012(5)
C(18) 0.045(6) 0.057(8) 0.046(7) -0.015(6) -0.006(5) -0.003(6)

loop_
_atom_type_symbol
_atom_type_oxidation_number
_atom_type_number_in_cell
_atom_type_scat_dispersion_real
_atom_type_scat_dispersion_imag
_atom_type_scat_source
C 0 36 0.002 0.002
;International Tables for Crystallography
(1992, Vol. C, Table 6.1.1.2)
;
H 0 40 0.000 0.000
;International Tables for Crystallography
(1992, Vol. C, Table 6.1.1.2)
;
N 0 6 0.004 0.003
;International Tables for Crystallography
(1992, Vol. C, Table 6.1.1.2)
;
O 0 8 0.008 0.006
;International Tables for Crystallography
(1992, Vol. C, Table 6.1.1.2)
;
Br 0 2 -0.374 2.456
;International Tables for Crystallography
(1992, Vol. C, Tables 4.2.6.8 and 6.1.1.1)
;

loop_
_geom_angle_atom_site_label_1
_geom_angle_atom_site_label_2
_geom_angle_atom_site_label_3
_geom_angle
_geom_angle_publ_flag
C(14) O(2) C(15) 112(1) ?
N(2) N(1) C(3) 108(1) ?
N(2) N(1) C(4) 112(1) ?
C(3) N(1) C(4) 121(1) ?
N(1) N(2) C(1) 104(1) ?
N(1) N(2) C(6) 103(1) ?
C(1) N(2) C(6) 119(1) ?
C(13) N(3) C(14) 130(1) ?
C(13) N(3) C(16) 120(1) ?
C(14) N(3) C(16) 110(1) ?
N(2) C(1) C(2) 101(1) ?
N(2) C(1) C(7) 115(1) ?
N(2) C(1) H(1) 105.3 no
C(2) C(1) C(7) 112(1) ?
C(2) C(1) H(1) 113.3 no
C(7) C(1) H(1) 110.9 no
C(1) C(2) C(3) 105(1) ?
C(1) C(2) C(13) 110(1) ?
C(1) C(2) H(2) 108.4 no
C(3) C(2) C(13) 112(1) ?
C(3) C(2) H(2) 107.6 no
C(13) C(2) H(2) 113.2 no
N(1) C(3) C(2) 104(1) ?
N(1) C(3) H(3) 105.5 no
N(1) C(3) H(4) 104.5 no
C(2) C(3) H(3) 116.8 no
C(2) C(3) H(4) 113.7 no
H(3) C(3) H(4) 111.1 no
O(4) C(4) N(1) 125(2) ?
O(4) C(4) C(5) 127(2) ?
N(1) C(4) C(5) 107(1) ?
C(4) C(5) C(6) 105(1) ?
C(4) C(5) H(5) 113.0 no
C(4) C(5) H(6) 115.3 no
C(6) C(5) H(5) 108.6 no
C(6) C(5) H(6) 109.9 no
H(5) C(5) H(6) 105.5 no
N(2) C(6) C(5) 105(1) ?
N(2) C(6) C(17) 106(1) ?
N(2) C(6) C(18) 111(1) ?
C(5) C(6) C(17) 112(1) ?
C(5) C(6) C(18) 115(1) ?
C(17) C(6) C(18) 108(2) ?
C(1) C(7) C(8) 122(1) ?
C(1) C(7) C(12) 116(1) ?
C(8) C(7) C(12) 121(1) ?
C(7) C(8) C(9) 119(1) ?
C(7) C(8) H(7) 120.6 no
C(9) C(8) H(7) 120.3 no
C(8) C(9) C(10) 120(1) ?
C(8) C(9) H(8) 117.5 no
C(10) C(9) H(8) 122.1 no
Br(1) C(10) C(9) 119(1) ?
Br(1) C(10) C(11) 120(1) ?
C(9) C(10) C(11) 121(1) ?
C(10) C(11) C(12) 119(1) ?
C(10) C(11) H(9) 120.2 no
C(12) C(11) H(9) 120.2 no
C(7) C(12) C(11) 120(1) ?
C(7) C(12) H(10) 118.4 no
C(11) C(12) H(10) 121.3 no
O(1) C(13) N(3) 119(2) ?
O(1) C(13) C(2) 120(2) ?
N(3) C(13) C(2) 120(1) ?
O(2) C(14) O(3) 123(2) ?
O(2) C(14) N(3) 108(1) ?
O(3) C(14) N(3) 129(2) ?
O(2) C(15) C(16) 106(2) ?
O(2) C(15) H(11) 113.3 no
O(2) C(15) H(12) 107.0 no
C(16) C(15) H(11) 108.4 no
C(16) C(15) H(12) 103.7 no
H(11) C(15) H(12) 117.8 no
N(3) C(16) C(15) 103(2) ?
N(3) C(16) H(13) 105.4 no
N(3) C(16) H(14) 108.4 no
C(15) C(16) H(13) 112.7 no
C(15) C(16) H(14) 114.9 no
H(13) C(16) H(14) 111.2 no
C(6) C(17) H(15) 111.5 no
C(6) C(17) H(16) 110.1 no
C(6) C(17) H(17) 115.9 no
H(15) C(17) H(16) 100.8 no
H(15) C(17) H(17) 109.7 no
H(16) C(17) H(17) 107.7 no
C(6) C(18) H(18) 107.4 no
C(6) C(18) H(19) 114.1 no
C(6) C(18) H(20) 103.7 no
H(18) C(18) H(19) 121.3 no
H(18) C(18) H(20) 99.2 no
H(19) C(18) H(20) 108.9 no

loop_
_geom_bond_atom_site_label_1
_geom_bond_atom_site_label_2
_geom_bond_distance
_geom_bond_publ_flag
Br(1) C(10) 1.91(1) ?
O(1) C(13) 1.21(2) ?
O(2) C(14) 1.34(2) ?
O(2) C(15) 1.44(2) ?
O(3) C(14) 1.19(2) ?
O(4) C(4) 1.20(2) ?
N(1) N(2) 1.45(1) ?
N(1) C(3) 1.48(2) ?
N(1) C(4) 1.39(2) ?
N(2) C(1) 1.46(2) ?
N(2) C(6) 1.53(2) ?
N(3) C(13) 1.37(2) ?
N(3) C(14) 1.38(2) ?
N(3) C(16) 1.47(2) ?
C(1) C(2) 1.55(2) ?
C(1) C(7) 1.51(2) ?
C(1) H(1) 0.97 no
C(2) C(3) 1.53(2) ?
C(2) C(13) 1.51(2) ?
C(2) H(2) 0.93 no
C(3) H(3) 0.92 no
C(3) H(4) 0.97 no
C(4) C(5) 1.53(2) ?
C(5) C(6) 1.50(2) ?
C(5) H(5) 1.02 no
C(5) H(6) 0.93 no
C(6) C(17) 1.52(2) ?
C(6) C(18) 1.56(2) ?
C(7) C(8) 1.38(2) ?
C(7) C(12) 1.38(2) ?
C(8) C(9) 1.39(2) ?
C(8) H(7) 1.00 no
C(9) C(10) 1.39(2) ?
C(9) H(8) 0.99 no
C(10) C(11) 1.39(2) ?
C(11) C(12) 1.38(1) ?
C(11) H(9) 0.91 no
C(12) H(10) 0.92 no
C(15) C(16) 1.46(2) ?
C(15) H(11) 0.81 no
C(15) H(12) 1.00 no
C(16) H(13) 1.00 no
C(16) H(14) 0.88 no
C(17) H(15) 1.00 no
C(17) H(16) 1.02 no
C(17) H(17) 0.90 no
C(18) H(18) 0.96 no
C(18) H(19) 0.82 no
C(18) H(20) 1.08 no

loop_
_geom_contact_atom_site_label_1
_geom_contact_atom_site_label_2
_geom_contact_distance
_geom_contact_site_symmetry_2
_geom_contact_publ_flag
Br(1) O(1) 3.08(1) 1_556 no
Br(1) O(4) 3.57(1) 1_556 no
O(1) H(4) 2.9312 1_655 no
O(1) H(15) 3.0366 2_343 no
O(2) H(8) 2.8117 2_344 no
O(2) H(7) 3.0234 2_344 no
O(2) O(4) 3.37(2) 2_343 no
O(2) C(9) 3.50(2) 2_344 no
O(2) C(8) 3.57(2) 2_344 no
O(3) H(10) 2.6050 1_455 no
O(3) H(13) 2.6354 1_455 no
O(3) H(12) 2.9328 1_455 no
O(3) C(12) 3.28(2) 1_455 no
O(3) C(16) 3.47(2) 1_455 no
O(3) C(11) 3.50(2) 1_455 no
O(4) H(14) 2.7700 2_353 no
O(4) H(8) 2.9091 1_554 no
O(4) H(13) 2.9160 2_453 no
O(4) C(16) 3.26(2) 2_353 no
O(4) C(14) 3.33(2) 2_353 no
O(4) N(3) 3.35(2) 2_353 no
O(4) C(16) 3.36(2) 2_453 no
O(4) C(15) 3.40(2) 2_353 no
C(10) H(11) 2.9970 2_454 no
C(10) C(15) 3.57(2) 2_454 no
C(11) H(20) 2.9077 2_444 no
C(17) H(18) 2.7944 1_455 no
C(18) H(17) 2.8671 1_655 no
H(2) H(10) 2.5057 1_455 no
H(8) H(11) 2.6995 2_354 no
H(9) H(20) 2.4262 2_444 no
H(9) H(16) 2.4876 2_444 no
H(17) H(18) 1.9242 1_455 no

loop_
_geom_torsion_atom_site_label_1
_geom_torsion_atom_site_label_2
_geom_torsion_atom_site_label_3
_geom_torsion_atom_site_label_4
_geom_torsion
_geom_torsion_publ_flag
Br(1) C(10) C(9) C(8) 179(1) no
Br(1) C(10) C(11) C(12) -177(1) no
O(1) C(13) N(3) C(14) -180(1) no
O(1) C(13) N(3) C(16) -3(2) no
O(1) C(13) C(2) C(1) -69(2) no
O(1) C(13) C(2) C(3) 47(2) no
O(2) C(14) N(3) C(13) -174(1) no
O(2) C(14) N(3) C(16) 9(2) no
O(2) C(15) C(16) N(3) 10(2) no
O(3) C(14) O(2) C(15) -178(2) no
O(3) C(14) N(3) C(13) 2(3) no
O(3) C(14) N(3) C(16) -175(2) no
O(4) C(4) N(1) N(2) 174(1) no
O(4) C(4) N(1) C(3) 45(2) no
O(4) C(4) C(5) C(6) 166(2) no
N(1) N(2) C(1) C(2) -43(1) no
N(1) N(2) C(1) C(7) -163(1) no
N(1) N(2) C(6) C(5) -30(1) no
N(1) N(2) C(6) C(17) 88(1) no
N(1) N(2) C(6) C(18) -154(1) no
N(1) C(3) C(2) C(1) -11(2) no
N(1) C(3) C(2) C(13) -131(1) no
N(1) C(4) C(5) C(6) -7(2) no
N(2) N(1) C(3) C(2) -15(2) no
N(2) N(1) C(4) C(5) -13(2) no
N(2) C(1) C(2) C(3) 33(1) no
N(2) C(1) C(2) C(13) 154(1) no
N(2) C(1) C(7) C(8) 29(2) no
N(2) C(1) C(7) C(12) -153(1) no
N(2) C(6) C(5) C(4) 23(2) no
N(3) C(13) C(2) C(1) 98(2) no
N(3) C(13) C(2) C(3) -145(1) no
N(3) C(14) O(2) C(15) -2(2) no
C(1) N(2) N(1) C(3) 38(1) no
C(1) N(2) N(1) C(4) -97(1) no
C(1) N(2) C(6) C(5) 84(2) no
C(1) N(2) C(6) C(17) -158(1) no
C(1) N(2) C(6) C(18) -40(2) no
C(1) C(7) C(8) C(9) 179(1) no
C(1) C(7) C(12) C(11) -177(2) no
C(2) C(1) N(2) C(6) -157(1) no
C(2) C(1) C(7) C(8) -85(2) no
C(2) C(1) C(7) C(12) 93(2) no
C(2) C(3) N(1) C(4) 115(1) no
C(2) C(13) N(3) C(14) 12(2) no
C(2) C(13) N(3) C(16) -171(1) no
C(3) N(1) N(2) C(6) 163(1) no
C(3) N(1) C(4) C(5) -142(1) no
C(3) C(2) C(1) C(7) 155(1) no
C(4) N(1) N(2) C(6) 27(2) no
C(4) C(5) C(6) C(17) -92(2) no
C(4) C(5) C(6) C(18) 144(1) no
C(6) N(2) C(1) C(7) 83(2) no
C(7) C(1) C(2) C(13) -83(2) no
C(7) C(8) C(9) C(10) -3(2) no
C(7) C(12) C(11) C(10) -1(3) no
C(8) C(7) C(12) C(11) 0(2) no
C(8) C(9) C(10) C(11) 2(2) no
C(9) C(8) C(7) C(12) 2(2) no
C(9) C(10) C(11) C(12) 0(3) no
C(13) N(3) C(16) C(15) 171(2) no
C(14) O(2) C(15) C(16) -5(2) no
C(14) N(3) C(16) C(15) -12(2) no

loop_
_cod_related_entry_id
_cod_related_entry_code
_cod_related_entry_database
1 21199637 ChemSpider
